data_4078008
loop_
_publ_author_name
'Michel, Olaf'
'Dietrich, H. Martin'
'Litlab\/o, Rannveig'
'T\"ornroos, Karl W.'
'Maichle-M\"ossmer, C\"acilia'
'Anwander, Reiner'

_publ_section_title
;
 Tris(pyrazolyl)borate Complexes of the Alkaline-Earth Metals:
 Alkylaluminate Precursors and Schlenk-Type Rearrangements
;
_journal_issue 8
_journal_name_full Organometallics
_journal_page_first 3119
_journal_paper_doi 10.1021/om300032c
_journal_volume 31
_journal_year 2012
_chemical_formula_moiety 'C19 H34 Mg O2'
_chemical_formula_sum 'C19 H34 Mg O2'
_chemical_formula_weight 318.77
_chemical_name_systematic
; 
 ? 
;
_space_group_IT_number 2
_symmetry_cell_setting triclinic
_symmetry_space_group_name_Hall '-P 1'
_symmetry_space_group_name_H-M 'P -1'
_atom_sites_solution_hydrogens geom
_atom_sites_solution_primary direct
_atom_sites_solution_secondary difmap
_audit_creation_method SHELXL-97
_cell_angle_alpha 80.445(13)
_cell_angle_beta 83.399(12)
_cell_angle_gamma 87.613(12)
_cell_formula_units_Z 4
_cell_length_a 8.2803(12)
_cell_length_b 15.095(2)
_cell_length_c 15.892(3)
_cell_measurement_reflns_used 10868
_cell_measurement_temperature 173(2)
_cell_measurement_theta_max 58.71
_cell_measurement_theta_min 3.35
_cell_volume 1945.3(5)
_computing_cell_refinement X-AREA
_computing_data_collection X-AREA
_computing_data_reduction X-AREA
_computing_structure_refinement 'SHELXL-97 (Sheldrick, 1997)'
_computing_structure_solution 'SHELXS-97 (Sheldrick, 1990)'
_diffrn_ambient_temperature 173(2)
_diffrn_measured_fraction_theta_full 0.983
_diffrn_measured_fraction_theta_max 0.983
_diffrn_measurement_device_type 'STOE-IPDS II'
_diffrn_measurement_method omega
_diffrn_radiation_monochromator graphite
_diffrn_radiation_source 'fine-focus sealed tube'
_diffrn_radiation_type MoK\a
_diffrn_radiation_wavelength 0.71073
_diffrn_reflns_av_R_equivalents 0.1220
_diffrn_reflns_av_sigmaI/netI 0.0869
_diffrn_reflns_limit_h_max 9
_diffrn_reflns_limit_h_min -9
_diffrn_reflns_limit_k_max 17
_diffrn_reflns_limit_k_min -17
_diffrn_reflns_limit_l_max 18
_diffrn_reflns_limit_l_min -18
_diffrn_reflns_number 23236
_diffrn_reflns_theta_full 24.71
_diffrn_reflns_theta_max 24.71
_diffrn_reflns_theta_min 6.21
_exptl_absorpt_coefficient_mu 0.097
_exptl_absorpt_correction_type none
_exptl_crystal_colour colourless
_exptl_crystal_density_diffrn 1.088
_exptl_crystal_density_method 'not measured'
_exptl_crystal_description block
_exptl_crystal_F_000 704
_exptl_crystal_size_max 0.40
_exptl_crystal_size_mid 0.25
_exptl_crystal_size_min 0.10
_refine_diff_density_max 0.489
_refine_diff_density_min -0.439
_refine_diff_density_rms 0.060
_refine_ls_extinction_method none
_refine_ls_goodness_of_fit_ref 1.056
_refine_ls_hydrogen_treatment constr
_refine_ls_matrix_type full
_refine_ls_number_parameters 397
_refine_ls_number_reflns 6519
_refine_ls_number_restraints 0
_refine_ls_restrained_S_all 1.056
_refine_ls_R_factor_all 0.1233
_refine_ls_R_factor_gt 0.0853
_refine_ls_shift/su_max 0.000
_refine_ls_shift/su_mean 0.000
_refine_ls_structure_factor_coef Fsqd
_refine_ls_weighting_details 'calc w=1/[\s^2^(Fo^2^)+(0.0924P)^2^+2.6370P] where P=(Fo^2^+2Fc^2^)/3'
_refine_ls_weighting_scheme calc
_refine_ls_wR_factor_gt 0.2001
_refine_ls_wR_factor_ref 0.2220
_reflns_number_gt 4546
_reflns_number_total 6519
_reflns_threshold_expression >2sigma(I)
_cod_data_source_file om300032c_si_001.cif
_cod_data_source_block Compound4
_cod_original_sg_symbol_H-M P-1
_cod_database_code 4078008

loop_
_symmetry_equiv_pos_as_xyz
'x, y, z'
'-x, -y, -z'

loop_
_atom_site_label
_atom_site_type_symbol
_atom_site_fract_x
_atom_site_fract_y
_atom_site_fract_z
_atom_site_U_iso_or_equiv
_atom_site_adp_type
_atom_site_occupancy
_atom_site_symmetry_multiplicity
_atom_site_calc_flag
_atom_site_refinement_flags
C1 C 0.7115(4) 0.5766(2) 0.1722(2) 0.0293(8) Uani 1 1 d .
H1A H 0.6627 0.6190 0.2089 0.044 Uiso 1 1 calc R
H1B H 0.6748 0.5922 0.1150 0.044 Uiso 1 1 calc R
H1C H 0.8302 0.5797 0.1675 0.044 Uiso 1 1 calc R
C21 C 0.6449(4) 1.0479(2) 0.1621(2) 0.0254(8) Uani 1 1 d .
H2A H 0.7320 1.0715 0.1181 0.038 Uiso 1 1 calc R
H2B H 0.6173 1.0913 0.2013 0.038 Uiso 1 1 calc R
H2C H 0.5487 1.0377 0.1347 0.038 Uiso 1 1 calc R
C2 C 0.4335(5) 0.3992(3) 0.3534(3) 0.0352(9) Uani 1 1 d .
C3 C 0.4359(5) 0.3294(3) 0.3033(3) 0.0408(10) Uani 1 1 d .
C4 C 0.3777(5) 0.3676(3) 0.2241(3) 0.0442(11) Uani 1 1 d .
C5 C 0.3403(5) 0.4591(3) 0.2258(3) 0.0392(10) Uani 1 1 d .
C6 C 0.3738(5) 0.4782(3) 0.3059(3) 0.0332(9) Uani 1 1 d .
C7 C 0.4748(6) 0.3884(4) 0.4442(3) 0.0535(12) Uani 1 1 d .
H71A H 0.5416 0.3336 0.4567 0.080 Uiso 1 1 calc R
H71B H 0.3745 0.3839 0.4837 0.080 Uiso 1 1 calc R
H71C H 0.5354 0.4405 0.4515 0.080 Uiso 1 1 calc R
C8 C 0.4678(7) 0.2311(3) 0.3340(4) 0.0647(15) Uani 1 1 d .
H8A H 0.5097 0.2019 0.2850 0.097 Uiso 1 1 calc R
H8B H 0.3664 0.2030 0.3615 0.097 Uiso 1 1 calc R
H8C H 0.5481 0.2244 0.3755 0.097 Uiso 1 1 calc R
C9 C 0.3430(7) 0.3175(5) 0.1540(4) 0.080(2) Uani 1 1 d .
H9A H 0.3945 0.2575 0.1629 0.120 Uiso 1 1 calc R
H9B H 0.3866 0.3505 0.0982 0.120 Uiso 1 1 calc R
H9C H 0.2252 0.3118 0.1553 0.120 Uiso 1 1 calc R
C10 C 0.2769(7) 0.5261(4) 0.1546(3) 0.0617(14) Uani 1 1 d .
H10A H 0.3317 0.5833 0.1497 0.092 Uiso 1 1 calc R
H10B H 0.1595 0.5355 0.1679 0.092 Uiso 1 1 calc R
H10C H 0.2983 0.5029 0.1003 0.092 Uiso 1 1 calc R
C11 C 0.3521(6) 0.5677(3) 0.3357(3) 0.0486(11) Uani 1 1 d .
H11A H 0.3566 0.6157 0.2858 0.073 Uiso 1 1 calc R
H11B H 0.4390 0.5753 0.3707 0.073 Uiso 1 1 calc R
H11C H 0.2465 0.5705 0.3701 0.073 Uiso 1 1 calc R
C22 C 0.9137(4) 0.8185(3) 0.3199(2) 0.0306(8) Uani 1 1 d .
C23 C 0.8912(5) 0.8970(3) 0.3577(2) 0.0340(9) Uani 1 1 d .
C24 C 0.9601(5) 0.9697(3) 0.2977(3) 0.0372(9) Uani 1 1 d .
C25 C 1.0257(5) 0.9357(3) 0.2230(3) 0.0367(9) Uani 1 1 d .
C26 C 0.9974(5) 0.8422(3) 0.2370(3) 0.0323(9) Uani 1 1 d .
C27 C 0.8786(5) 0.7231(3) 0.3620(3) 0.0437(10) Uani 1 1 d .
H27A H 0.9065 0.6826 0.3200 0.066 Uiso 1 1 calc R
H27B H 0.7629 0.7182 0.3831 0.066 Uiso 1 1 calc R
H27C H 0.9437 0.7064 0.4102 0.066 Uiso 1 1 calc R
C28 C 0.8158(6) 0.9031(3) 0.4475(3) 0.0500(12) Uani 1 1 d .
H28A H 0.8152 0.9657 0.4569 0.075 Uiso 1 1 calc R
H28B H 0.8793 0.8657 0.4890 0.075 Uiso 1 1 calc R
H28C H 0.7040 0.8819 0.4552 0.075 Uiso 1 1 calc R
C29 C 0.9616(7) 1.0658(3) 0.3113(4) 0.0566(13) Uani 1 1 d .
H29A H 0.9081 1.0709 0.3686 0.085 Uiso 1 1 calc R
H29B H 0.9033 1.1038 0.2679 0.085 Uiso 1 1 calc R
H29C H 1.0742 1.0852 0.3062 0.085 Uiso 1 1 calc R
C30 C 1.1096(6) 0.9904(3) 0.1438(3) 0.0514(12) Uani 1 1 d .
H30A H 1.1439 0.9514 0.1012 0.077 Uiso 1 1 calc R
H30B H 1.2051 1.0183 0.1585 0.077 Uiso 1 1 calc R
H30C H 1.0345 1.0374 0.1199 0.077 Uiso 1 1 calc R
C31 C 1.0605(5) 0.7746(3) 0.1802(3) 0.0458(11) Uani 1 1 d .
H31A H 1.1138 0.8060 0.1259 0.069 Uiso 1 1 calc R
H31B H 0.9695 0.7404 0.1688 0.069 Uiso 1 1 calc R
H31C H 1.1389 0.7333 0.2092 0.069 Uiso 1 1 calc R
C112 C 0.7575(6) 0.2734(3) 0.1299(3) 0.0535(12) Uani 1 1 d .
H11D H 0.6639 0.2608 0.1005 0.064 Uiso 1 1 calc R
H11E H 0.7500 0.2356 0.1874 0.064 Uiso 1 1 calc R
C113 C 0.9139(6) 0.2546(3) 0.0785(3) 0.0466(11) Uani 1 1 d .
H11F H 0.9028 0.2055 0.0454 0.056 Uiso 1 1 calc R
H11G H 1.0024 0.2385 0.1156 0.056 Uiso 1 1 calc R
C114 C 0.9442(8) 0.3424(3) 0.0203(3) 0.0638(15) Uani 1 1 d .
H11H H 1.0616 0.3497 0.0011 0.077 Uiso 1 1 calc R
H11I H 0.8843 0.3469 -0.0308 0.077 Uiso 1 1 calc R
C115 C 0.8825(7) 0.4112(3) 0.0745(3) 0.0610(14) Uani 1 1 d .
H11K H 0.9715 0.4310 0.1031 0.073 Uiso 1 1 calc R
H11L H 0.8363 0.4642 0.0389 0.073 Uiso 1 1 calc R
C122 C 0.8967(6) 0.4664(3) 0.3498(3) 0.0489(11) Uani 1 1 d .
H12A H 0.8152 0.5105 0.3696 0.059 Uiso 1 1 calc R
H12B H 0.9823 0.4991 0.3092 0.059 Uiso 1 1 calc R
C123 C 0.9687(6) 0.4112(4) 0.4245(3) 0.0542(12) Uani 1 1 d .
H12C H 0.8875 0.4011 0.4758 0.065 Uiso 1 1 calc R
H12D H 1.0642 0.4407 0.4389 0.065 Uiso 1 1 calc R
C124 C 1.0177(6) 0.3243(3) 0.3930(3) 0.0530(12) Uani 1 1 d .
H12E H 1.1313 0.3260 0.3655 0.064 Uiso 1 1 calc R
H12F H 1.0071 0.2729 0.4407 0.064 Uiso 1 1 calc R
C125 C 0.9021(8) 0.3174(4) 0.3294(4) 0.0690(16) Uani 1 1 d .
H12G H 0.9618 0.3004 0.2766 0.083 Uiso 1 1 calc R
H12H H 0.8218 0.2705 0.3535 0.083 Uiso 1 1 calc R
C212 C 0.4738(5) 0.8004(3) 0.3694(3) 0.0430(10) Uani 1 1 d .
H21A H 0.5410 0.7824 0.4174 0.052 Uiso 1 1 calc R
H21B H 0.4865 0.7540 0.3317 0.052 Uiso 1 1 calc R
C213 C 0.2987(6) 0.8123(4) 0.4027(4) 0.0603(14) Uani 1 1 d .
H21C H 0.2678 0.7688 0.4553 0.072 Uiso 1 1 calc R
H21D H 0.2256 0.8065 0.3589 0.072 Uiso 1 1 calc R
C214 C 0.2974(6) 0.9072(4) 0.4213(3) 0.0632(15) Uani 1 1 d .
H21E H 0.1859 0.9336 0.4244 0.076 Uiso 1 1 calc R
H21F H 0.3429 0.9093 0.4759 0.076 Uiso 1 1 calc R
C215 C 0.4026(6) 0.9548(3) 0.3468(3) 0.0520(12) Uani 1 1 d .
H21G H 0.3377 0.9786 0.2991 0.062 Uiso 1 1 calc R
H21H H 0.4578 1.0052 0.3633 0.062 Uiso 1 1 calc R
C222 C 0.4937(5) 0.8136(3) 0.1471(3) 0.0466(11) Uani 1 1 d .
H22A H 0.4193 0.8614 0.1656 0.056 Uiso 1 1 calc R
H22B H 0.4641 0.7558 0.1841 0.056 Uiso 1 1 calc R
C223 C 0.4821(6) 0.8076(4) 0.0544(3) 0.0590(13) Uani 1 1 d .
H22C H 0.4746 0.7443 0.0465 0.071 Uiso 1 1 calc R
H22D H 0.3857 0.8418 0.0339 0.071 Uiso 1 1 calc R
C224 C 0.6318(7) 0.8469(6) 0.0088(3) 0.090(2) Uani 1 1 d .
H22E H 0.6733 0.8132 -0.0379 0.108 Uiso 1 1 calc R
H22F H 0.6114 0.9102 -0.0167 0.108 Uiso 1 1 calc R
C225 C 0.7470(7) 0.8423(6) 0.0691(3) 0.083(2) Uani 1 1 d .
H22G H 0.8124 0.8973 0.0573 0.100 Uiso 1 1 calc R
H22H H 0.8215 0.7898 0.0650 0.100 Uiso 1 1 calc R
O1 O 0.7580(3) 0.36780(18) 0.13750(17) 0.0383(7) Uani 1 1 d .
O2 O 0.8209(3) 0.40181(18) 0.30974(19) 0.0410(7) Uani 1 1 d .
O3 O 0.5207(3) 0.88705(18) 0.32177(17) 0.0357(6) Uani 1 1 d .
O4 O 0.6596(3) 0.8340(2) 0.15315(17) 0.0408(7) Uani 1 1 d .
Mg1 Mg 0.63688(15) 0.43965(8) 0.22892(8) 0.0304(3) Uani 1 1 d .
Mg2 Mg 0.72844(15) 0.91790(8) 0.23600(8) 0.0310(3) Uani 1 1 d .

loop_
_atom_site_aniso_label
_atom_site_aniso_U_11
_atom_site_aniso_U_22
_atom_site_aniso_U_33
_atom_site_aniso_U_23
_atom_site_aniso_U_13
_atom_site_aniso_U_12
C1 0.0275(19) 0.0261(19) 0.032(2) -0.0018(15) 0.0010(15) -0.0001(15)
C21 0.0253(18) 0.0143(16) 0.036(2) 0.0046(14) -0.0090(15) -0.0065(13)
C2 0.030(2) 0.038(2) 0.034(2) 0.0004(17) 0.0019(16) -0.0032(17)
C3 0.033(2) 0.034(2) 0.053(3) -0.0069(19) 0.0054(19) -0.0017(17)
C4 0.031(2) 0.053(3) 0.054(3) -0.028(2) -0.0014(19) -0.0067(19)
C5 0.026(2) 0.053(3) 0.040(2) -0.0090(19) -0.0071(17) 0.0025(18)
C6 0.028(2) 0.035(2) 0.036(2) -0.0077(17) -0.0010(16) 0.0022(16)
C7 0.057(3) 0.064(3) 0.034(2) 0.006(2) -0.001(2) -0.003(2)
C8 0.054(3) 0.037(3) 0.093(4) -0.002(3) 0.023(3) -0.004(2)
C9 0.043(3) 0.114(5) 0.103(5) -0.071(4) -0.010(3) -0.006(3)
C10 0.051(3) 0.085(4) 0.049(3) -0.002(3) -0.020(2) 0.010(3)
C11 0.051(3) 0.038(2) 0.056(3) -0.013(2) 0.004(2) 0.001(2)
C22 0.0258(19) 0.033(2) 0.033(2) -0.0039(16) -0.0068(16) -0.0015(15)
C23 0.034(2) 0.039(2) 0.030(2) -0.0073(17) -0.0110(17) 0.0046(17)
C24 0.037(2) 0.037(2) 0.040(2) -0.0085(18) -0.0151(18) 0.0010(17)
C25 0.030(2) 0.040(2) 0.038(2) 0.0010(18) -0.0070(17) -0.0050(17)
C26 0.025(2) 0.037(2) 0.036(2) -0.0069(17) -0.0072(16) 0.0018(16)
C27 0.040(2) 0.039(2) 0.049(3) 0.0034(19) -0.005(2) 0.0024(19)
C28 0.047(3) 0.067(3) 0.040(2) -0.021(2) -0.007(2) 0.010(2)
C29 0.060(3) 0.042(3) 0.074(3) -0.017(2) -0.020(3) 0.000(2)
C30 0.043(3) 0.055(3) 0.052(3) 0.006(2) 0.000(2) -0.010(2)
C31 0.036(2) 0.049(3) 0.054(3) -0.022(2) 0.000(2) 0.0051(19)
C112 0.058(3) 0.043(3) 0.060(3) -0.021(2) 0.012(2) -0.009(2)
C113 0.048(3) 0.044(3) 0.048(3) -0.012(2) 0.003(2) 0.002(2)
C114 0.084(4) 0.051(3) 0.045(3) -0.001(2) 0.025(3) 0.012(3)
C115 0.073(4) 0.044(3) 0.058(3) -0.003(2) 0.024(3) -0.009(2)
C122 0.049(3) 0.047(3) 0.054(3) -0.009(2) -0.016(2) -0.009(2)
C123 0.049(3) 0.073(3) 0.044(3) -0.009(2) -0.012(2) -0.007(2)
C124 0.039(3) 0.064(3) 0.056(3) -0.003(2) -0.014(2) 0.008(2)
C125 0.084(4) 0.051(3) 0.080(4) -0.020(3) -0.039(3) 0.025(3)
C212 0.045(3) 0.041(2) 0.040(2) 0.0016(19) -0.0003(19) -0.0036(19)
C213 0.037(3) 0.077(4) 0.059(3) 0.013(3) -0.004(2) -0.010(2)
C214 0.037(3) 0.103(4) 0.048(3) -0.017(3) 0.002(2) 0.018(3)
C215 0.048(3) 0.047(3) 0.062(3) -0.016(2) -0.003(2) 0.014(2)
C222 0.034(2) 0.067(3) 0.040(2) -0.011(2) -0.0047(19) -0.009(2)
C223 0.050(3) 0.090(4) 0.041(3) -0.013(3) -0.013(2) -0.013(3)
C224 0.063(4) 0.171(7) 0.034(3) -0.003(3) -0.007(3) -0.034(4)
C225 0.049(3) 0.164(7) 0.045(3) -0.045(4) 0.010(2) -0.032(4)
O1 0.0428(16) 0.0342(15) 0.0360(15) -0.0079(12) 0.0093(12) -0.0061(12)
O2 0.0396(16) 0.0372(16) 0.0502(18) -0.0112(13) -0.0169(13) 0.0027(12)
O3 0.0326(15) 0.0363(15) 0.0363(15) -0.0042(12) 0.0012(12) 0.0031(12)
O4 0.0312(15) 0.0611(19) 0.0333(15) -0.0152(13) -0.0047(12) -0.0051(13)
Mg1 0.0298(7) 0.0310(7) 0.0300(7) -0.0050(5) -0.0016(5) -0.0006(5)
Mg2 0.0302(7) 0.0316(7) 0.0306(7) -0.0020(5) -0.0056(5) -0.0005(5)

loop_
_atom_type_symbol
_atom_type_description
_atom_type_scat_dispersion_real
_atom_type_scat_dispersion_imag
_atom_type_scat_source
C C 0.0033 0.0016 'International Tables Vol C Tables 4.2.6.8 and 6.1.1.4'
H H 0.0000 0.0000 'International Tables Vol C Tables 4.2.6.8 and 6.1.1.4'
O O 0.0106 0.0060 'International Tables Vol C Tables 4.2.6.8 and 6.1.1.4'
Mg Mg 0.0486 0.0363 'International Tables Vol C Tables 4.2.6.8 and 6.1.1.4'

loop_
_geom_angle_atom_site_label_1
_geom_angle_atom_site_label_2
_geom_angle_atom_site_label_3
_geom_angle
C6 C2 C3 108.2(4)
C6 C2 C7 125.9(4)
C3 C2 C7 125.7(4)
C6 C2 Mg1 73.8(2)
C3 C2 Mg1 73.4(2)
C7 C2 Mg1 122.4(3)
C2 C3 C4 107.0(4)
C2 C3 C8 125.9(4)
C4 C3 C8 126.3(4)
C2 C3 Mg1 73.1(2)
C4 C3 Mg1 73.1(2)
C8 C3 Mg1 126.6(3)
C5 C4 C3 108.5(4)
C5 C4 C9 124.9(5)
C3 C4 C9 126.3(5)
C5 C4 Mg1 73.7(2)
C3 C4 Mg1 73.3(2)
C9 C4 Mg1 124.4(3)
C4 C5 C6 107.8(4)
C4 C5 C10 126.6(4)
C6 C5 C10 125.6(4)
C4 C5 Mg1 73.2(2)
C6 C5 Mg1 73.5(2)
C10 C5 Mg1 118.7(3)
C2 C6 C5 108.4(4)
C2 C6 C11 125.3(4)
C5 C6 C11 126.3(4)
C2 C6 Mg1 73.0(2)
C5 C6 Mg1 73.3(2)
C11 C6 Mg1 119.2(3)
C23 C22 C26 107.9(3)
C23 C22 C27 127.6(4)
C26 C22 C27 124.0(4)
C23 C22 Mg2 73.4(2)
C26 C22 Mg2 73.7(2)
C27 C22 Mg2 125.0(3)
C22 C23 C24 108.1(3)
C22 C23 C28 126.6(4)
C24 C23 C28 125.2(4)
C22 C23 Mg2 73.1(2)
C24 C23 Mg2 73.6(2)
C28 C23 Mg2 121.7(3)
C25 C24 C23 108.0(3)
C25 C24 C29 126.2(4)
C23 C24 C29 125.8(4)
C25 C24 Mg2 73.6(2)
C23 C24 Mg2 72.8(2)
C29 C24 Mg2 119.1(3)
C24 C25 C26 107.7(4)
C24 C25 C30 125.2(4)
C26 C25 C30 127.1(4)
C24 C25 Mg2 73.1(2)
C26 C25 Mg2 73.0(2)
C30 C25 Mg2 119.6(3)
C22 C26 C25 108.4(3)
C22 C26 C31 123.6(4)
C25 C26 C31 127.7(4)
C22 C26 Mg2 72.8(2)
C25 C26 Mg2 73.6(2)
C31 C26 Mg2 125.0(3)
O1 C112 C113 106.2(4)
C112 C113 C114 102.3(4)
C115 C114 C113 104.1(4)
O1 C115 C114 106.0(4)
O2 C122 C123 104.7(4)
C122 C123 C124 103.5(4)
C125 C124 C123 104.0(4)
O2 C125 C124 108.9(4)
O3 C212 C213 105.1(4)
C212 C213 C214 100.9(4)
C215 C214 C213 103.0(4)
O3 C215 C214 105.0(4)
O4 C222 C223 106.6(4)
C224 C223 C222 104.5(4)
C225 C224 C223 107.6(5)
C224 C225 O4 107.9(4)
C115 O1 C112 108.6(3)
C115 O1 Mg1 119.5(3)
C112 O1 Mg1 131.4(2)
C125 O2 C122 108.1(3)
C125 O2 Mg1 129.7(3)
C122 O2 Mg1 122.0(2)
C212 O3 C215 108.9(3)
C212 O3 Mg2 127.8(2)
C215 O3 Mg2 123.2(3)
C225 O4 C222 108.5(3)
C225 O4 Mg2 117.1(3)
C222 O4 Mg2 123.7(2)
O1 Mg1 O2 90.14(12)
O1 Mg1 C1 99.99(13)
O2 Mg1 C1 100.23(14)
O1 Mg1 C2 133.57(13)
O2 Mg1 C2 88.83(13)
C1 Mg1 C2 125.83(15)
O1 Mg1 C4 92.04(13)
O2 Mg1 C4 129.87(15)
C1 Mg1 C4 128.48(16)
C2 Mg1 C4 55.40(15)
O1 Mg1 C3 100.87(13)
O2 Mg1 C3 97.07(14)
C1 Mg1 C3 152.75(15)
C2 Mg1 C3 33.56(14)
C4 Mg1 C3 33.61(15)
O1 Mg1 C5 115.73(14)
O2 Mg1 C5 144.00(14)
C1 Mg1 C5 99.33(15)
C2 Mg1 C5 55.29(14)
C4 Mg1 C5 33.18(15)
C3 Mg1 C5 55.54(15)
O1 Mg1 C6 146.74(14)
O2 Mg1 C6 113.72(14)
C1 Mg1 C6 98.17(14)
C2 Mg1 C6 33.15(13)
C4 Mg1 C6 55.03(14)
C3 Mg1 C6 55.34(13)
C5 Mg1 C6 33.22(14)
O3 Mg2 O4 91.78(12)
O3 Mg2 C21 99.76(13)
O4 Mg2 C21 96.76(13)
O3 Mg2 C22 95.75(12)
O4 Mg2 C22 101.68(13)
C21 Mg2 C22 155.45(14)
O3 Mg2 C23 89.23(13)
O4 Mg2 C23 134.81(14)
C21 Mg2 C23 127.54(14)
C22 Mg2 C23 33.47(13)
O3 Mg2 C26 127.90(13)
O4 Mg2 C26 90.28(13)
C21 Mg2 C26 131.62(14)
C22 Mg2 C26 33.46(13)
C23 Mg2 C26 55.38(13)
O3 Mg2 C24 115.53(14)
O4 Mg2 C24 144.43(14)
C21 Mg2 C24 100.24(14)
C22 Mg2 C24 55.65(13)
C23 Mg2 C24 33.61(14)
C26 Mg2 C24 55.32(14)
O3 Mg2 C25 144.76(13)
O4 Mg2 C25 112.36(14)
C21 Mg2 C25 102.27(14)
C22 Mg2 C25 55.63(13)
C23 Mg2 C25 55.53(14)
C26 Mg2 C25 33.40(13)
C24 Mg2 C25 33.31(14)

loop_
_geom_bond_atom_site_label_1
_geom_bond_atom_site_label_2
_geom_bond_distance
C1 Mg1 2.197(4)
C21 Mg2 2.240(3)
C2 C6 1.406(5)
C2 C3 1.420(6)
C2 C7 1.502(6)
C2 Mg1 2.458(4)
C3 C4 1.423(7)
C3 C8 1.505(6)
C3 Mg1 2.462(4)
C4 C5 1.407(6)
C4 C9 1.506(7)
C4 Mg1 2.460(4)
C5 C6 1.411(6)
C5 C10 1.513(6)
C5 Mg1 2.466(4)
C6 C11 1.501(6)
C6 Mg1 2.469(4)
C22 C23 1.411(5)
C22 C26 1.413(6)
C22 C27 1.509(6)
C22 Mg2 2.449(4)
C23 C24 1.421(6)
C23 C28 1.507(6)
C23 Mg2 2.453(4)
C24 C25 1.413(6)
C24 C29 1.503(6)
C24 Mg2 2.462(4)
C25 C26 1.417(6)
C25 C30 1.500(6)
C25 Mg2 2.469(4)
C26 C31 1.511(6)
C26 Mg2 2.461(4)
C112 O1 1.450(5)
C112 C113 1.494(6)
C113 C114 1.498(7)
C114 C115 1.494(7)
C115 O1 1.448(5)
C122 O2 1.449(5)
C122 C123 1.501(6)
C123 C124 1.505(7)
C124 C125 1.487(7)
C125 O2 1.421(5)
C212 O3 1.442(5)
C212 C213 1.499(7)
C213 C214 1.509(8)
C214 C215 1.486(7)
C215 O3 1.456(5)
C222 O4 1.438(5)
C222 C223 1.505(6)
C223 C224 1.458(7)
C224 C225 1.419(8)
C225 O4 1.433(6)
O1 Mg1 2.095(3)
O2 Mg1 2.105(3)
O3 Mg2 2.086(3)
O4 Mg2 2.109(3)
